data_2108998
loop_
_publ_author_name
'Davidson, Max L.'
'Grabowsky, Simon'
'Jayatilaka, Dylan'

_publ_section_title
;
 X-ray constrained wavefunctions based on Hirshfeld atoms. II.
 Reproducibility of electron densities in crystals of \a-oxalic acid
 dihydrate
;
_journal_coeditor_code SO5075SUP1
_journal_issue '3 Part 1'
_journal_name_full 'Acta Crystallographica Section B'
_journal_page_first 397
_journal_page_last 415
_journal_paper_doi 10.1107/S2052520622004103
_journal_volume 78
_journal_year 2022
_chemical_absolute_configuration unk
_chemical_compound_source 'see text'
_chemical_formula_moiety 'C2 H2 O4, 2(H2 O)'
_chemical_formula_sum 'C2 H6 O6'
_chemical_formula_weight 126.07
_chemical_name_common oxalic
_space_group_IT_number 14
_space_group_name_Hall '-P 2ybc'
_space_group_name_H-M_alt 'P 1 21/c 1'
_symmetry_cell_setting monoclinic
_symmetry_Int_Tables_number 14
_symmetry_space_group_name_Hall '-P 2ybc'
_symmetry_space_group_name_H-M 'P 1 21/c 1'
_atom_sites_solution_hydrogens HAR
_audit_creation_date 2021-11-11
_audit_creation_method 'Tonto 21.08.04 github v. 80723374'
_cell_angle_alpha 90.000000(0)
_cell_angle_beta 103.842(2)
_cell_angle_gamma 90.000000(0)
_cell_formula_units_Z 2
_cell_length_a 6.0931(4)
_cell_length_b 3.4921(2)
_cell_length_c 11.8409(7)
_cell_measurement_temperature 100
_cell_volume 244.63(3)
_diffrn_ambient_temperature 100
_diffrn_radiation_wavelength 0.317295
_exptl_absorpt_correction_type none
_refine_diff_density_max 0.099100
_refine_diff_density_min -0.159377
_refine_diff_density_rms 0.027
_refine_ls_extinction_method none
_refine_ls_goodness_of_fit_all 1.3431
_refine_ls_goodness_of_fit_gt 1.3431
_refine_ls_goodness_of_fit_ref 1.3431
_refine_ls_hydrogen_treatment refall
_refine_ls_matrix_type full
_refine_ls_number_constraints 0
_refine_ls_number_parameters 75
_refine_ls_number_reflns 29251
_refine_ls_number_restraints 0
_refine_ls_R_factor_all 0.0180
_refine_ls_R_factor_gt 0.0180
_refine_ls_R_Fsqd_factor 0.0306
_refine_ls_shift/su_max 0.0075
_refine_ls_structure_factor_coef F
_refine_ls_weighting_details w=1/\s(F)
_refine_ls_weighting_scheme sigma
_refine_ls_wR_factor_all 0.0226
_refine_ls_wR_factor_gt 0.0226
_refine_ls_wR_factor_ref 0.0226
_reflns_d_resolution_high 5.916151
_reflns_d_resolution_low 0.416343
_reflns_limit_h_max 13
_reflns_limit_h_min -14
_reflns_limit_k_max 8
_reflns_limit_k_min 0
_reflns_limit_l_max 27
_reflns_limit_l_min 0
_reflns_number_gt 29251
_reflns_number_total 29251
_reflns_threshold_expression 'F>0 and F/u(F)>4.0 and |F_calc|>10^-3^'
_cod_data_source_file so5075sup1.cif
_cod_data_source_block I
_cod_depositor_comments
;
The following automatic conversions were performed:

data item '_symmetry_cell_setting' value 'Monoclinic' was changed to
'monoclinic' in accordance with the
/home/data/users/saulius/crontab/automatic-downloads/rss-feeds/IUCr/lib/dictionaries/cif_core.dic
dictionary named 'cif_core.dic' version 2.4.2 last updated on
2011-04-26.

Automatic conversion script
Id: cif_fix_values 7556 2019-12-06 15:28:31Z antanas 
;
_cod_original_sg_symbol_Hall '-p 2ybc'
_cod_original_sg_symbol_H-M 'p 1 21/c 1'
_cod_database_code 2108998
_qcr_software Tonto
_qcr_software_version '21.08.04 v. 80723374'
_qcr_software_platform Linux-5.11.0-25-generic
_qcr_software_build_date '2021-08-04 14:07'
_qcr_software_website https://github.com/dylan-jayatilaka/tonto
_qcr_calc_method Hartree-Fock
_qcr_calc_spinorbital_kind restricted
_qcr_calc_gaussian_basis_set def2-SVP
_qcr_calc_gaussian_basis_set_kind cartesian
_qcr_calc_basis_max_l 2
_qcr_calc_unit 'See _atom_site_* in tonto.cif2'
_qcr_calc_unit_spin_multiplicity 1
_qcr_calc_unit_n_electrons 106
_qcr_calc_unit_n_alpha_electrons 53
_qcr_calc_unit_n_beta_electrons 53
_refine_ls_kind 'Hirshfeld atom refinement (HAR)'
_refine_ls_method_description
;
   S.C. Capelli, H.-B. Burgi, B. Dittrich, S.Grabowsky
   and Dylan Jayatilaka, IUCrJ (2014). 1, 361-379
;
_refine_qcr_psi_constraint none
_refine_ls_svd_threshold 0.1E-02
_refine_ls_coordinate_system cartesian
_refine_ls_r_factor_ref 0.0180
_refine_ls_chi2 1.8040
_refine_ls_shift/su_conv_tol 0.0100
_refine_ls_shift/su_max_mean 0.0011
_refine_ls_shift/su_max_par 'O2 Uxy'
_shelx_f_calc_maximum 60.410054

loop_
_symmetry_equiv_pos_as_xyz
'+x, +y, +z'
'-x, -y, -z'
'-x, +y+1/2, -z+1/2'
'+x, -y+1/2, +z+1/2'

loop_
_atom_site_label
_atom_site_fract_x
_atom_site_fract_y
_atom_site_fract_z
_atom_site_U_iso_or_equiv
_atom_site_adp_type
_atom_site_occupancy
_atom_site_disorder_group
O1 0.434843(6) 0.444113(11) 0.349875(3) 0.013296(12) Uani 1.000000 0
O2 0.242444(6) 0.742551(11) 0.463699(3) 0.013083(12) Uani 1.000000 0
C1 0.403061(6) 0.558829(11) 0.448007(3) 0.009745(12) Uani 1.000000 0
H1 0.3003(4) 0.5213(6) 0.27715(18) 0.0221(10) Uani 1.000000 0
O5 0.130058(6) 0.631165(11) 0.178524(3) 0.012943(12) Uani 1.000000 0
H3 0.1903(3) 0.6987(6) 0.11297(17) 0.0303(10) Uani 1.000000 0
H4 0.0062(3) 0.4561(6) 0.14983(16) 0.0280(10) Uani 1.000000 0

loop_
_atom_site_aniso_label
_atom_site_aniso_U_11
_atom_site_aniso_U_22
_atom_site_aniso_U_33
_atom_site_aniso_U_12
_atom_site_aniso_U_13
_atom_site_aniso_U_23
O1 0.012827(11) 0.018637(14) 0.008030(11) 0.004463(9) 0.001718(8) -0.000636(9)
O2 0.011235(11) 0.018065(13) 0.009269(12) 0.005241(9) 0.001111(8) -0.000655(9)
C1 0.009367(11) 0.011626(13) 0.007895(12) 0.001769(8) 0.001381(9) -0.000076(9)
H1 0.0233(9) 0.0277(11) 0.0181(12) -0.0011(9) 0.0105(8) -0.0038(10)
O5 0.010789(11) 0.017895(14) 0.009309(11) -0.001605(9) 0.000757(8) 0.000995(9)
H3 0.0253(9) 0.0318(10) 0.0324(11) 0.0000(8) 0.0039(7) 0.0058(9)
H4 0.0258(8) 0.0304(10) 0.0272(10) 0.0009(8) 0.0052(7) 0.0008(8)

loop_
_geom_angle_atom_site_label_1
_geom_angle_site_symmetry_1
_geom_angle_atom_site_label_2
_geom_angle_site_symmetry_2
_geom_angle_atom_site_label_3
_geom_angle_site_symmetry_3
_geom_angle
_geom_angle_publ_flag
O1 . C1 . O2 . 126.887(4) yes
C1 . O1 . H1 . 113.32(10) yes
H3 . O5 . H4 . 106.70(15) yes

loop_
_geom_bond_atom_site_label_1
_geom_bond_site_symmetry_1
_geom_bond_atom_site_label_2
_geom_bond_site_symmetry_2
_geom_bond_distance
_geom_bond_publ_flag
O1 . C1 . 1.28679(5) yes
O2 . C1 . 1.22103(5) yes
O1 . H1 . 1.072(2) yes
O5 . H3 . 0.964(2) yes
O5 . H4 . 0.9676(18) yes

loop_
_geom_torsion_atom_site_label_1
_geom_torsion_site_symmetry_1
_geom_torsion_atom_site_label_2
_geom_torsion_site_symmetry_2
_geom_torsion_atom_site_label_3
_geom_torsion_site_symmetry_3
_geom_torsion_atom_site_label_4
_geom_torsion_site_symmetry_4
_geom_torsion
O2 . C1 . O1 . H1 . -1.02(13)

loop_
_atom_site_cryst_label
_atom_site_cryst_x
_atom_site_cryst_y
_atom_site_cryst_z
_atom_site_cryst_u_iso_or_equiv
_atom_site_cryst_adp_type
_atom_site_cryst_occupancy
_atom_site_cryst_disorder_group
_atom_site_cryst_x_esu
_atom_site_cryst_y_esu
_atom_site_cryst_z_esu
_atom_site_cryst_u_iso_or_equiv_esu
O1 0.434843 0.444113 0.349875 0.013296 Uani 1.000000 0 0.000006 0.000011 0.000003 0.000012
O2 0.242444 0.742551 0.463699 0.013083 Uani 1.000000 0 0.000006 0.000011 0.000003 0.000012
C1 0.403061 0.558829 0.448007 0.009745 Uani 1.000000 0 0.000006 0.000011 0.000003 0.000012
H1 0.300305 0.521284 0.277153 0.022084 Uani 1.000000 0 0.000358 0.000646 0.000184 0.001044
O5 0.130058 0.631165 0.178524 0.012943 Uani 1.000000 0 0.000006 0.000011 0.000003 0.000012
H3 0.190347 0.698691 0.112972 0.030310 Uani 1.000000 0 0.000322 0.000591 0.000175 0.000990
H4 0.006162 0.456136 0.149828 0.027998 Uani 1.000000 0 0.000317 0.000575 0.000160 0.000958

loop_
_atom_site_cryst_adp2_u_label
_atom_site_cryst_adp2_u_11
_atom_site_cryst_adp2_u_22
_atom_site_cryst_adp2_u_33
_atom_site_cryst_adp2_u_12
_atom_site_cryst_adp2_u_13
_atom_site_cryst_adp2_u_23
_atom_site_cryst_adp2_u_11_esu
_atom_site_cryst_adp2_u_22_esu
_atom_site_cryst_adp2_u_33_esu
_atom_site_cryst_adp2_u_12_esu
_atom_site_cryst_adp2_u_13_esu
_atom_site_cryst_adp2_u_23_esu
O1 0.012827 0.018637 0.008030 0.004463 0.001718 -0.000636 0.000011 0.000014 0.000011 0.000009 0.000008 0.000009
O2 0.011235 0.018065 0.009269 0.005241 0.001111 -0.000655 0.000011 0.000013 0.000012 0.000009 0.000008 0.000009
C1 0.009367 0.011626 0.007895 0.001769 0.001381 -0.000076 0.000011 0.000013 0.000012 0.000008 0.000009 0.000009
H1 0.023308 0.027704 0.018076 -0.001077 0.010536 -0.003795 0.000930 0.001094 0.001174 0.000884 0.000839 0.000973
O5 0.010789 0.017895 0.009309 -0.001605 0.000757 0.000995 0.000011 0.000014 0.000011 0.000009 0.000008 0.000009
H3 0.025276 0.031780 0.032364 -0.000023 0.003918 0.005762 0.000878 0.001024 0.001053 0.000793 0.000724 0.000878
H4 0.025831 0.030367 0.027190 0.000944 0.005152 0.000754 0.000824 0.000994 0.001028 0.000758 0.000721 0.000808
